data_4518115
loop_
_publ_author_name
'Wagener, Tobias'
'Heusler, Arne'
'Nairoukh, Zackaria'
'Bergander, Klaus'
'Daniliuc, Constantin G.'
'Glorius, Frank'

_publ_section_title
;
 Accessing (Multi)Fluorinated Piperidines Using Heterogeneous
 Hydrogenation
;
_journal_name_full 'ACS Catalysis'
_journal_page_first 12052
_journal_page_last 12057
_journal_paper_doi 10.1021/acscatal.0c03278
_journal_year 2020
_chemical_absolute_configuration ad
_chemical_formula_sum 'C5 H11 Cl F N'
_chemical_formula_weight 139.60
_space_group_crystal_system monoclinic
_space_group_IT_number 4
_space_group_name_Hall 'P 2yb'
_space_group_name_H-M_alt 'P 1 21 1'
_atom_sites_solution_hydrogens mixed
_audit_creation_method 'APEX3 v2019.1-0'
_cell_angle_alpha 90
_cell_angle_beta 90.746(2)
_cell_angle_gamma 90
_cell_formula_units_Z 2
_cell_length_a 6.6025(2)
_cell_length_b 7.3672(2)
_cell_length_c 7.0360(2)
_cell_measurement_reflns_used 4796
_cell_measurement_temperature 100.(2)
_cell_measurement_theta_max 68.1680
_cell_measurement_theta_min 6.2909
_cell_volume 342.216(17)
_computing_cell_refinement 'SAINT V8.40A (Bruker Nano, Inc., 2019)'
_computing_data_collection 'APEX3 v2019.1-0'
_computing_data_reduction 'SAINT V8.40A (Bruker Nano, Inc., 2019)'
_computing_molecular_graphics 'shelXle (C.B. Huebschle, rev 958)'
_computing_structure_refinement 'SHELXL-2018/3 (Sheldrick, 2018)'
_computing_structure_solution 'SHELXT 2014/5 (Sheldrick, 2014)'
_diffrn_ambient_temperature 100.(2)
_diffrn_detector_area_resol_mean 7.3910
_diffrn_measured_fraction_theta_full 0.987
_diffrn_measured_fraction_theta_max 0.987
_diffrn_measurement_device_type 'Bruker D8 Venture PHOTON III Diffractometer'
_diffrn_measurement_method 'phi / omega scans'
_diffrn_radiation_monochromator 'MX mirror'
_diffrn_radiation_type CuK\a
_diffrn_radiation_wavelength 1.54178
_diffrn_reflns_av_R_equivalents 0.0446
_diffrn_reflns_av_unetI/netI 0.0429
_diffrn_reflns_limit_h_max 7
_diffrn_reflns_limit_h_min -7
_diffrn_reflns_limit_k_max 8
_diffrn_reflns_limit_k_min -8
_diffrn_reflns_limit_l_max 8
_diffrn_reflns_limit_l_min -8
_diffrn_reflns_number 5303
_diffrn_reflns_theta_full 68.18
_diffrn_reflns_theta_max 68.18
_diffrn_reflns_theta_min 6.29
_diffrn_source 'Cu Ims'
_diffrn_source_type 'micro focus tube'
_exptl_absorpt_coefficient_mu 4.306
_exptl_absorpt_correction_T_max 0.79
_exptl_absorpt_correction_T_min 0.63
_exptl_absorpt_correction_type multi-scan
_exptl_absorpt_process_details
;
SADABS-2016/2 Bruker AXS area detector scaling and absorption correction.
Krause, L., Herbst-Irmer, R., Sheldrick G.M. & Stalke D.,
J. Appl. Cryst. 48 (2015) 3-10
;
_exptl_crystal_colour colourless
_exptl_crystal_density_diffrn 1.355
_exptl_crystal_density_method 'not measured'
_exptl_crystal_description plate
_exptl_crystal_F_000 148
_exptl_crystal_size_max 0.111
_exptl_crystal_size_mid 0.107
_exptl_crystal_size_min 0.057
_refine_diff_density_max 0.269
_refine_diff_density_min -0.273
_refine_ls_abs_structure_details
;

Flack x determined using 510 quotients [(I+)-(I-)]/[(I+)+(I-)]
(Parsons, Flack and Wagner, Acta Cryst. B69 (2013) 249-259).
;
_refine_ls_abs_structure_Flack 0.078(14)
_refine_ls_extinction_method none
_refine_ls_goodness_of_fit_ref 1.172
_refine_ls_hydrogen_treatment mixed
_refine_ls_matrix_type full
_refine_ls_number_parameters 81
_refine_ls_number_reflns 1204
_refine_ls_number_restraints 1
_refine_ls_restrained_S_all 1.171
_refine_ls_R_factor_all 0.0341
_refine_ls_R_factor_gt 0.0330
_refine_ls_shift/su_max 0.000
_refine_ls_shift/su_mean 0.000
_refine_ls_structure_factor_coef Fsqd
_refine_ls_weighting_details 'w=1/[\s^2^(Fo^2^)+(0.0278P)^2^+0.2383P] where P=(Fo^2^+2Fc^2^)/3'
_refine_ls_weighting_scheme calc
_refine_ls_wR_factor_gt 0.0860
_refine_ls_wR_factor_ref 0.0866
_reflns_number_gt 1165
_reflns_number_total 1204
_reflns_threshold_expression 'I > 2\s(I)'
_cod_data_source_file cs0c03278_si_002.cif
_cod_data_source_block glo9887
_cod_depositor_comments
;
The following automatic conversions were performed:

data item '_exptl_absorpt_correction_type' value 'Multi-Scan' was
changed to 'multi-scan' in accordance with the
/home/data/users/saulius/crontab/automatic-downloads/rss-feeds/ACS/lib/dictionaries/cif_core.dic
dictionary named 'cif_core.dic' version 2.4.2 last updated on
2011-04-26.

Automatic conversion script
Id: cif_fix_values 7556 2019-12-06 15:28:31Z antanas 
;
_cod_database_code 4518115

loop_
_space_group_symop_operation_xyz
'x, y, z'
'-x, y+1/2, -z'

loop_
_atom_site_type_symbol
_atom_site_label
_atom_site_fract_x
_atom_site_fract_y
_atom_site_fract_z
_atom_site_U_iso_or_equiv
_atom_site_adp_type
_atom_site_calc_flag
_atom_site_refinement_flags_adp
_atom_site_refinement_flags_occupancy
_atom_site_refinement_flags_posn
_atom_site_occupancy
_atom_site_disorder_assembly
_atom_site_disorder_group
Cl Cl1 0.67132(11) 0.54067(15) 0.68172(11) 0.0215(3) Uani d . . . 1 . .
F F1 -0.0657(4) 0.3778(3) 0.2689(4) 0.0272(6) Uani d . . . 1 . .
N N1 0.3562(5) 0.4628(5) 0.3640(5) 0.0223(7) Uani d . . . 1 . .
H H01 0.459(8) 0.475(7) 0.451(8) 0.031(13) Uiso d . . . 1 . .
H H02 0.330(6) 0.349(7) 0.354(6) 0.013(11) Uiso d . . . 1 . .
C C1 0.1734(6) 0.5589(7) 0.4325(5) 0.0244(9) Uani d . . . 1 . .
H H1A 0.209232 0.685958 0.463912 0.029 Uiso calc U . R 1 . .
H H1B 0.125552 0.499631 0.549945 0.029 Uiso calc U . R 1 . .
C C2 0.0058(5) 0.5576(7) 0.2856(6) 0.0217(8) Uani d . . . 1 . .
H H2 -0.106821 0.63747 0.329157 0.026 Uiso calc U . R 1 . .
C C3 0.0742(6) 0.6201(6) 0.0916(6) 0.0229(9) Uani d . . . 1 . .
H H3A 0.100219 0.752445 0.09545 0.028 Uiso calc U . R 1 . .
H H3B -0.035567 0.597782 -0.002665 0.028 Uiso calc U . R 1 . .
C C4 0.2646(6) 0.5229(8) 0.0289(5) 0.0265(9) Uani d . . . 1 . .
H H4A 0.312529 0.577274 -0.091047 0.032 Uiso calc U . R 1 . .
H H4B 0.233058 0.39358 0.004317 0.032 Uiso calc U . R 1 . .
C C5 0.4309(5) 0.5361(9) 0.1793(5) 0.0259(8) Uani d . . . 1 . .
H H5A 0.550619 0.465891 0.1384 0.031 Uiso calc U . R 1 . .
H H5B 0.472261 0.664348 0.195524 0.031 Uiso calc U . R 1 . .

loop_
_atom_site_aniso_label
_atom_site_aniso_U_11
_atom_site_aniso_U_22
_atom_site_aniso_U_33
_atom_site_aniso_U_12
_atom_site_aniso_U_13
_atom_site_aniso_U_23
Cl1 0.0213(4) 0.0168(4) 0.0264(4) 0.0000(5) -0.0034(3) -0.0001(5)
F1 0.0281(12) 0.0220(12) 0.0314(13) -0.0072(10) 0.0000(10) -0.0003(11)
N1 0.0234(18) 0.0160(16) 0.0272(18) -0.0017(14) -0.0084(14) -0.0011(15)
C1 0.0301(18) 0.019(2) 0.0242(18) 0.001(2) 0.0001(15) -0.002(2)
C2 0.0210(16) 0.015(2) 0.0291(18) -0.0031(19) -0.0004(14) -0.001(2)
C3 0.024(2) 0.0220(18) 0.022(2) -0.0031(16) -0.0057(16) 0.0020(17)
C4 0.0285(18) 0.027(2) 0.0240(18) -0.002(2) 0.0005(15) -0.001(2)
C5 0.0204(16) 0.0248(19) 0.0323(19) -0.004(3) -0.0002(14) -0.001(3)

loop_
_atom_type_symbol
_atom_type_description
_atom_type_scat_dispersion_real
_atom_type_scat_dispersion_imag
_atom_type_scat_source
C C 0.0181 0.0091 'International Tables Vol C Tables 4.2.6.8 and 6.1.1.4'
H H 0.0000 0.0000 'International Tables Vol C Tables 4.2.6.8 and 6.1.1.4'
Cl Cl 0.3639 0.7018 'International Tables Vol C Tables 4.2.6.8 and 6.1.1.4'
F F 0.0727 0.0534 'International Tables Vol C Tables 4.2.6.8 and 6.1.1.4'
N N 0.0311 0.0180 'International Tables Vol C Tables 4.2.6.8 and 6.1.1.4'

loop_
_geom_angle_atom_site_label_1
_geom_angle_atom_site_label_2
_geom_angle_atom_site_label_3
_geom_angle_site_symmetry_1
_geom_angle_site_symmetry_3
_geom_angle
_geom_angle_publ_flag
C1 N1 C5 . . 112.9(4) ?
C1 N1 H01 . . 110.(3) ?
C5 N1 H01 . . 107.(3) ?
C1 N1 H02 . . 109.(3) ?
C5 N1 H02 . . 110.(3) ?
H01 N1 H02 . . 107.(4) ?
N1 C1 C2 . . 111.6(3) ?
N1 C1 H1A . . 109.3 ?
C2 C1 H1A . . 109.3 ?
N1 C1 H1B . . 109.3 ?
C2 C1 H1B . . 109.3 ?
H1A C1 H1B . . 108.0 ?
F1 C2 C1 . . 107.8(4) ?
F1 C2 C3 . . 108.3(3) ?
C1 C2 C3 . . 113.1(3) ?
F1 C2 H2 . . 109.2 ?
C1 C2 H2 . . 109.2 ?
C3 C2 H2 . . 109.2 ?
C2 C3 C4 . . 112.1(4) ?
C2 C3 H3A . . 109.2 ?
C4 C3 H3A . . 109.2 ?
C2 C3 H3B . . 109.2 ?
C4 C3 H3B . . 109.2 ?
H3A C3 H3B . . 107.9 ?
C3 C4 C5 . . 111.2(4) ?
C3 C4 H4A . . 109.4 ?
C5 C4 H4A . . 109.4 ?
C3 C4 H4B . . 109.4 ?
C5 C4 H4B . . 109.4 ?
H4A C4 H4B . . 108.0 ?
N1 C5 C4 . . 109.8(3) ?
N1 C5 H5A . . 109.7 ?
C4 C5 H5A . . 109.7 ?
N1 C5 H5B . . 109.7 ?
C4 C5 H5B . . 109.7 ?
H5A C5 H5B . . 108.2 ?

loop_
_geom_bond_atom_site_label_1
_geom_bond_atom_site_label_2
_geom_bond_site_symmetry_2
_geom_bond_distance
_geom_bond_publ_flag
F1 C2 . 1.410(6) ?
N1 C1 . 1.485(6) ?
N1 C5 . 1.497(6) ?
N1 H01 . 0.91(6) ?
N1 H02 . 0.86(5) ?
C1 C2 . 1.505(5) ?
C1 H1A . 0.99 ?
C1 H1B . 0.99 ?
C2 C3 . 1.515(6) ?
C2 H2 . 1.0 ?
C3 C4 . 1.517(6) ?
C3 H3A . 0.99 ?
C3 H3B . 0.99 ?
C4 C5 . 1.518(5) ?
C4 H4A . 0.99 ?
C4 H4B . 0.99 ?
C5 H5A . 0.99 ?
C5 H5B . 0.99 ?

loop_
_geom_hbond_atom_site_label_D
_geom_hbond_atom_site_label_H
_geom_hbond_atom_site_label_A
_geom_hbond_site_symmetry_A
_geom_hbond_distance_DH
_geom_hbond_distance_HA
_geom_hbond_distance_DA
_geom_hbond_angle_DHA
_geom_hbond_publ_flag
N1 H01 Cl1 . 0.91(6) 2.19(6) 3.088(4) 170.(5) ?
N1 H02 Cl1 2_646 0.86(5) 2.29(5) 3.132(4) 168.(4) ?

loop_
_geom_torsion_atom_site_label_1
_geom_torsion_atom_site_label_2
_geom_torsion_atom_site_label_3
_geom_torsion_atom_site_label_4
_geom_torsion_site_symmetry_1
_geom_torsion_site_symmetry_2
_geom_torsion_site_symmetry_3
_geom_torsion_site_symmetry_4
_geom_torsion
_geom_torsion_publ_flag
C5 N1 C1 C2 . . . . 55.2(6) ?
N1 C1 C2 F1 . . . . 69.2(4) ?
N1 C1 C2 C3 . . . . -50.5(6) ?
F1 C2 C3 C4 . . . . -69.5(4) ?
C1 C2 C3 C4 . . . . 49.9(6) ?
C2 C3 C4 C5 . . . . -52.7(6) ?
C1 N1 C5 C4 . . . . -58.1(6) ?
C3 C4 C5 N1 . . . . 56.2(6) ?
